data_2241748
loop_
_publ_author_name
'Said, Musa A.'
'Al Belewi, Bayan L.'
'Hughes, David L.'

_publ_section_title
;
 Crystal structure of 4-methyl-2,6,7-trioxa-1-phosphabicyclo[2.2.2]octane
;
_journal_coeditor_code LH5816
_journal_issue 7
_journal_name_full 'Acta Crystallographica Section E'
_journal_page_first 1021
_journal_page_last 1024
_journal_paper_doi 10.1107/S2056989016009993
_journal_volume 72
_journal_year 2016
_chemical_formula_iupac 'C5 H9 O3 P'
_chemical_formula_moiety 'C5 H9 O3 P'
_chemical_formula_structural P(OCH2)3CMe
_chemical_formula_sum 'C5 H9 O3 P'
_chemical_formula_weight 148.09
_chemical_name_systematic
;
4-Methyl-2,6,7-trioxa-1-phosphabicyclo[2.2.2]octane
;
_space_group_crystal_system orthorhombic
_space_group_IT_number 33
_space_group_name_Hall 'P 2c -2n'
_space_group_name_H-M_alt 'P n a 21'
_symmetry_space_group_name_Hall 'P 2c -2n'
_symmetry_space_group_name_H-M 'P n a 21'
_atom_sites_solution_hydrogens geom
_atom_sites_solution_primary direct
_atom_sites_solution_secondary difmap
_audit_creation_method SHELXL-2014/7
_cell_angle_alpha 90
_cell_angle_beta 90
_cell_angle_gamma 90
_cell_formula_units_Z 4
_cell_length_a 10.4408(6)
_cell_length_b 6.2129(5)
_cell_length_c 10.5052(5)
_cell_measurement_reflns_used 2685
_cell_measurement_temperature 140(2)
_cell_measurement_theta_max 32.2821
_cell_measurement_theta_min 3.2724
_cell_volume 681.45(7)
_computing_cell_refinement
;
CrysAlis PRO (Agilent, 2013)
;
_computing_data_collection
;
CrysAlis PRO (Agilent, 2013)
;
_computing_data_reduction
;
CrysAlis PRO (Agilent, 2013)
;
_computing_molecular_graphics
;
ORTEPIII (Johnson, 1976) and ORTEP-3 for Windows (Farrugia,
2012)
;
_computing_publication_material
;
SHELXL2014 (Sheldrick, 2015) and WinGX (Farrugia, 2012)
;
_computing_structure_refinement
;
SHELXL2014 (Sheldrick, 2015)
;
_computing_structure_solution
;
SHELXS97 (Sheldrick, 2008)
;
_diffrn_ambient_temperature 140.0(10)
_diffrn_detector_area_resol_mean 16.0050
_diffrn_measured_fraction_theta_full 1.000
_diffrn_measured_fraction_theta_max 1.000
_diffrn_measurement_device_type 'Oxford Diffraction Xcalibur 3/Sapphire3 CCD'
_diffrn_measurement_method 'Thin slice \f and \w scans'
_diffrn_radiation_monochromator graphite
_diffrn_radiation_source 'Enhance (Mo) X-ray Source'
_diffrn_radiation_type Mo-K\a
_diffrn_radiation_wavelength 0.71073
_diffrn_reflns_av_R_equivalents 0.0427
_diffrn_reflns_limit_h_max 13
_diffrn_reflns_limit_h_min -13
_diffrn_reflns_limit_k_max 8
_diffrn_reflns_limit_k_min -8
_diffrn_reflns_limit_l_max 13
_diffrn_reflns_limit_l_min -13
_diffrn_reflns_number 10309
_diffrn_reflns_theta_full 25.242
_diffrn_reflns_theta_max 27.468
_diffrn_reflns_theta_min 3.810
_exptl_absorpt_coefficient_mu 0.335
_exptl_absorpt_correction_T_max 1.000
_exptl_absorpt_correction_T_min 0.684
_exptl_absorpt_correction_type multi-scan
_exptl_absorpt_process_details
;
(CrysAlis PRO; Agilent, 2013)
;
_exptl_crystal_colour colourless
_exptl_crystal_density_diffrn 1.443
_exptl_crystal_density_method 'not measured'
_exptl_crystal_description prism
_exptl_crystal_F_000 312
_exptl_crystal_size_max 0.65
_exptl_crystal_size_mid 0.17
_exptl_crystal_size_min 0.07
_refine_diff_density_max 0.241
_refine_diff_density_min -0.120
_refine_ls_abs_structure_details
;
Flack <i>x</i> determined using 605 quotients
[(<i>I</i>^+^)-(<i>I</i>^-^)]/[(<i>I</i>^+^)+(<i>I</i>^-^)]
(Parsons <i>et al.</i>,  2013)
;
_refine_ls_abs_structure_Flack 0.07(6)
_refine_ls_extinction_method none
_refine_ls_goodness_of_fit_ref 1.106
_refine_ls_hydrogen_treatment constr
_refine_ls_matrix_type full
_refine_ls_number_parameters 82
_refine_ls_number_reflns 1561
_refine_ls_number_restraints 1
_refine_ls_restrained_S_all 1.106
_refine_ls_R_factor_all 0.0393
_refine_ls_R_factor_gt 0.0333
_refine_ls_shift/su_max 0.000
_refine_ls_shift/su_mean 0.000
_refine_ls_structure_factor_coef Fsqd
_refine_ls_weighting_details 'w=1/[\s^2^(Fo^2^)+(0.0459P)^2^+0.0252P] where P=(Fo^2^+2Fc^2^)/3'
_refine_ls_weighting_scheme calc
_refine_ls_wR_factor_gt 0.0809
_refine_ls_wR_factor_ref 0.0844
_reflns_number_gt 1405
_reflns_number_total 1561
_reflns_threshold_expression 'I > 2\s(I)'
_cod_data_source_file lh5816sup1.cif
_cod_data_source_block I
_cod_database_code 2241748
_shelx_space_group_comment
;
The symmetry employed for this shelxl refinement is uniquely defined
by the following loop, which should always be used as a source of
symmetry information in preference to the above space-group names.
They are only intended as comments.
;

loop_
_space_group_symop_operation_xyz
'x, y, z'
'-x, -y, z+1/2'
'x+1/2, -y+1/2, z'
'-x+1/2, y+1/2, z+1/2'

loop_
_atom_site_type_symbol
_atom_site_label
_atom_site_fract_x
_atom_site_fract_y
_atom_site_fract_z
_atom_site_U_iso_or_equiv
_atom_site_adp_type
_atom_site_calc_flag
_atom_site_occupancy
P P1 0.87893(7) 0.45449(13) 0.75670(8) 0.0380(2) Uani d 1
O O1 0.9057(2) 0.5737(4) 0.6228(3) 0.0470(6) Uani d 1
C C2 0.8029(3) 0.5722(6) 0.5302(3) 0.0373(7) Uani d 1
H H2A 0.8308 0.4974 0.4541 0.045 Uiso calc 1
H H2B 0.7816 0.7189 0.5068 0.045 Uiso calc 1
C C3 0.6847(2) 0.4614(5) 0.5841(2) 0.0253(5) Uani d 1
C C4 0.7208(3) 0.2300(4) 0.6164(3) 0.0349(6) Uani d 1
H H4A 0.6473 0.1566 0.6524 0.042 Uiso calc 1
H H4B 0.7456 0.1549 0.5393 0.042 Uiso calc 1
O O5 0.8263(2) 0.2254(4) 0.7070(2) 0.0399(5) Uani d 1
O O6 0.7460(2) 0.5660(4) 0.7998(2) 0.0457(7) Uani d 1
C C7 0.6445(3) 0.5749(6) 0.7058(3) 0.0371(7) Uani d 1
H H7A 0.6242 0.7240 0.6871 0.045 Uiso calc 1
H H7B 0.5681 0.5070 0.7397 0.045 Uiso calc 1
C C8 0.5752(3) 0.4642(6) 0.4878(3) 0.0370(7) Uani d 1
H H8A 0.6017 0.3921 0.4113 0.055 Uiso calc 1
H H8B 0.5021 0.3919 0.5231 0.055 Uiso calc 1
H H8C 0.5530 0.6105 0.4683 0.055 Uiso calc 1

loop_
_atom_site_aniso_label
_atom_site_aniso_U_11
_atom_site_aniso_U_22
_atom_site_aniso_U_33
_atom_site_aniso_U_12
_atom_site_aniso_U_13
_atom_site_aniso_U_23
P1 0.0322(4) 0.0504(4) 0.0314(4) 0.0023(3) -0.0076(4) -0.0037(5)
O1 0.0297(11) 0.0630(15) 0.0483(14) -0.0148(10) -0.0050(10) 0.0112(12)
C2 0.0313(15) 0.047(2) 0.0340(16) -0.0046(13) -0.0002(13) 0.0088(13)
C3 0.0232(12) 0.0319(13) 0.0209(13) -0.0003(11) -0.0002(10) -0.0004(11)
C4 0.0391(16) 0.0332(15) 0.0323(14) 0.0001(13) -0.0036(12) -0.0026(13)
O5 0.0448(12) 0.0399(12) 0.0350(11) 0.0094(10) -0.0096(9) 0.0025(9)
O6 0.0455(13) 0.0625(17) 0.0292(11) 0.0128(11) -0.0079(9) -0.0209(10)
C7 0.0295(16) 0.0508(18) 0.0310(14) 0.0082(13) -0.0008(12) -0.0080(13)
C8 0.0305(16) 0.053(2) 0.0274(15) -0.0001(14) -0.0049(12) 0.0014(13)

loop_
_atom_type_symbol
_atom_type_description
_atom_type_scat_dispersion_real
_atom_type_scat_dispersion_imag
_atom_type_scat_source
C C 0.0033 0.0016 'International Tables Vol C Tables 4.2.6.8 and 6.1.1.4'
H H 0.0000 0.0000 'International Tables Vol C Tables 4.2.6.8 and 6.1.1.4'
O O 0.0106 0.0060 'International Tables Vol C Tables 4.2.6.8 and 6.1.1.4'
P P 0.1023 0.0942 'International Tables Vol C Tables 4.2.6.8 and 6.1.1.4'

loop_
_geom_angle_atom_site_label_1
_geom_angle_atom_site_label_2
_geom_angle_atom_site_label_3
_geom_angle
O5 P1 O1 100.46(13)
O5 P1 O6 100.17(13)
O1 P1 O6 101.34(14)
C2 O1 P1 117.00(18)
O1 C2 C3 110.7(2)
O1 C2 H2A 109.5
C3 C2 H2A 109.5
O1 C2 H2B 109.5
C3 C2 H2B 109.5
H2A C2 H2B 108.1
C7 C3 C2 109.1(3)
C7 C3 C4 108.6(2)
C2 C3 C4 108.0(2)
C7 C3 C8 110.2(2)
C2 C3 C8 110.8(2)
C4 C3 C8 110.1(2)
O5 C4 C3 110.5(2)
O5 C4 H4A 109.5
C3 C4 H4A 109.5
O5 C4 H4B 109.5
C3 C4 H4B 109.5
H4A C4 H4B 108.1
C4 O5 P1 116.88(18)
C7 O6 P1 116.95(18)
O6 C7 C3 110.7(2)
O6 C7 H7A 109.5
C3 C7 H7A 109.5
O6 C7 H7B 109.5
C3 C7 H7B 109.5
H7A C7 H7B 108.1
C3 C8 H8A 109.5
C3 C8 H8B 109.5
H8A C8 H8B 109.5
C3 C8 H8C 109.5
H8A C8 H8C 109.5
H8B C8 H8C 109.5

loop_
_geom_bond_atom_site_label_1
_geom_bond_atom_site_label_2
_geom_bond_distance
P1 O5 1.613(2)
P1 O1 1.614(3)
P1 O6 1.616(2)
O1 C2 1.449(4)
C2 C3 1.522(4)
C2 H2A 0.9700
C2 H2B 0.9700
C3 C7 1.519(4)
C3 C4 1.524(4)
C3 C8 1.527(4)
C4 O5 1.456(4)
C4 H4A 0.9700
C4 H4B 0.9700
O6 C7 1.450(4)
C7 H7A 0.9700
C7 H7B 0.9700
C8 H8A 0.9600
C8 H8B 0.9600
C8 H8C 0.9600

loop_
_geom_hbond_atom_site_label_D
_geom_hbond_atom_site_label_H
_geom_hbond_atom_site_label_A
_geom_hbond_site_symmetry_A
_geom_hbond_distance_DH
_geom_hbond_distance_HA
_geom_hbond_distance_DA
_geom_hbond_angle_DHA
C4 H4B O6 4_644 0.97 2.58 3.495(4) 158.0

loop_
_geom_torsion_atom_site_label_1
_geom_torsion_atom_site_label_2
_geom_torsion_atom_site_label_3
_geom_torsion_atom_site_label_4
_geom_torsion
O5 P1 O1 C2 50.4(3)
O6 P1 O1 C2 -52.3(3)
P1 O1 C2 C3 2.4(4)
O1 C2 C3 C7 57.2(3)
O1 C2 C3 C4 -60.7(3)
O1 C2 C3 C8 178.7(3)
C7 C3 C4 O5 -60.0(3)
C2 C3 C4 O5 58.2(3)
C8 C3 C4 O5 179.2(2)
C3 C4 O5 P1 1.8(3)
O1 P1 O5 C4 -52.8(2)
O6 P1 O5 C4 50.8(2)
O5 P1 O6 C7 -54.0(3)
O1 P1 O6 C7 49.0(3)
P1 O6 C7 C3 3.3(4)
C2 C3 C7 O6 -60.4(3)
C4 C3 C7 O6 57.1(3)
C8 C3 C7 O6 177.8(3)

_cod_database_fobs_code 2241748
